data_4315104
loop_
_publ_author_name
'Gina M. Chiarella'
'F. Albert Cotton'
'Carlos A. Murillo'
'Mark D. Young'
'Qinliang Zhao'

_publ_section_title
;
 Large Changes in Electronic Structures of Ru26+ Species Caused by the
 Variations of the Bite Angle of Guanidinate Ligands: Tuning Magnetic
 Behavior
;
_journal_name_full 'Inorganic Chemistry'
_journal_page_first 3051
_journal_page_last 3056
_journal_paper_doi 10.1021/ic100100a
_journal_volume 49
_journal_year 2010
_chemical_formula_moiety 'C20 H32 Cl2 N12 Ru2'
_chemical_formula_sum 'C20 H32 Cl2 N12 Ru2'
_chemical_formula_weight 713.62
_chemical_name_common Ru2(tbo)4Cl2
_chemical_name_systematic
; 
 ? 
;
_space_group_IT_number 87
_symmetry_cell_setting tetragonal
_symmetry_space_group_name_Hall '-I 4'
_symmetry_space_group_name_H-M 'I 4/m'
_atom_sites_solution_hydrogens geom
_atom_sites_solution_primary direct
_atom_sites_solution_secondary difmap
_audit_creation_method SHELXL-97
_cell_angle_alpha 90.00
_cell_angle_beta 90.00
_cell_angle_gamma 90.00
_cell_formula_units_Z 2
_cell_length_a 8.9365(19)
_cell_length_b 8.9365(19)
_cell_length_c 15.349(5)
_cell_measurement_reflns_used 1268
_cell_measurement_temperature 213(2)
_cell_measurement_theta_max 28.00
_cell_measurement_theta_min 2.64
_cell_volume 1225.8(5)
_computing_cell_refinement 'SMART (Bruker, 2001)'
_computing_data_collection 'SMART (Bruker, 2001)'
_computing_data_reduction 'SMART (Bruker, 2001)'
_computing_molecular_graphics 'SHELXL97 (Sheldrick, 2008)'
_computing_publication_material 'SHELXL97 (Sheldrick, 2008)'
_computing_structure_refinement 'SHELXL-97 (Sheldrick, 1997)'
_computing_structure_solution 'SHELXS-97 (Sheldrick, 1990)'
_diffrn_ambient_temperature 213(2)
_diffrn_measured_fraction_theta_full 0.999
_diffrn_measured_fraction_theta_max 0.999
_diffrn_measurement_device_type 'Bruker SMART 1K CCD area-detector'
_diffrn_measurement_method 'phi and omega scans'
_diffrn_radiation_monochromator graphite
_diffrn_radiation_source 'fine-focus sealed tube'
_diffrn_radiation_type MoK\a
_diffrn_radiation_wavelength 0.71073
_diffrn_reflns_av_R_equivalents 0.0440
_diffrn_reflns_av_sigmaI/netI 0.0297
_diffrn_reflns_limit_h_max 8
_diffrn_reflns_limit_h_min -11
_diffrn_reflns_limit_k_max 11
_diffrn_reflns_limit_k_min -9
_diffrn_reflns_limit_l_max 19
_diffrn_reflns_limit_l_min -17
_diffrn_reflns_number 3910
_diffrn_reflns_theta_full 27.46
_diffrn_reflns_theta_max 27.46
_diffrn_reflns_theta_min 2.64
_diffrn_standards_decay_% 0
_diffrn_standards_interval_count 0
_diffrn_standards_interval_time 0
_diffrn_standards_number 0
_exptl_absorpt_coefficient_mu 1.488
_exptl_absorpt_correction_T_max 0.9293
_exptl_absorpt_correction_T_min 0.8654
_exptl_absorpt_correction_type multi-scan
_exptl_absorpt_process_details '(SADABS; Sheldrick, 2004)'
_exptl_crystal_colour black
_exptl_crystal_density_diffrn 1.933
_exptl_crystal_density_method 'not measured'
_exptl_crystal_description block
_exptl_crystal_F_000 716
_exptl_crystal_size_max 0.10
_exptl_crystal_size_mid 0.10
_exptl_crystal_size_min 0.05
_refine_diff_density_max 0.875
_refine_diff_density_min -0.468
_refine_diff_density_rms 0.106
_refine_ls_extinction_method none
_refine_ls_goodness_of_fit_ref 1.435
_refine_ls_hydrogen_treatment constr
_refine_ls_matrix_type full
_refine_ls_number_parameters 49
_refine_ls_number_reflns 732
_refine_ls_number_restraints 4
_refine_ls_restrained_S_all 1.634
_refine_ls_R_factor_all 0.0583
_refine_ls_R_factor_gt 0.0393
_refine_ls_shift/su_max 0.000
_refine_ls_shift/su_mean 0.000
_refine_ls_structure_factor_coef Fsqd
_refine_ls_weighting_details 'calc w=1/[\s^2^(Fo^2^)+(0.0261P)^2^+1.0000P] where P=(Fo^2^+2Fc^2^)/3'
_refine_ls_weighting_scheme calc
_refine_ls_wR_factor_gt 0.0800
_refine_ls_wR_factor_ref 0.0865
_reflns_number_gt 532
_reflns_number_total 732
_reflns_threshold_expression >2sigma(I)
_cod_data_source_file ic100100a_si_001_3.cif
_cod_data_source_block Ru2(tbo)4Cl2-213K-spgr:87
_cod_depositor_comments
;
The following automatic conversions were performed:

'_symmetry_cell_setting' value 'Tetragonal' changed to 'tetragonal'
according to the built-in table from CIF Core dictionary named
'cif_core.dic' version 2.4.1 from 2010-06-29.

Automatic conversion script
Id: cif_fix_values 1646 2011-03-28 12:23:43Z adriana 
;
_cod_database_code 4315104

loop_
_symmetry_equiv_pos_as_xyz
'x, y, z'
'-x, -y, z'
'-y, x, z'
'y, -x, z'
'x+1/2, y+1/2, z+1/2'
'-x+1/2, -y+1/2, z+1/2'
'-y+1/2, x+1/2, z+1/2'
'y+1/2, -x+1/2, z+1/2'
'-x, -y, -z'
'x, y, -z'
'y, -x, -z'
'-y, x, -z'
'-x+1/2, -y+1/2, -z+1/2'
'x+1/2, y+1/2, -z+1/2'
'y+1/2, -x+1/2, -z+1/2'
'-y+1/2, x+1/2, -z+1/2'

loop_
_atom_site_label
_atom_site_type_symbol
_atom_site_fract_x
_atom_site_fract_y
_atom_site_fract_z
_atom_site_U_iso_or_equiv
_atom_site_adp_type
_atom_site_occupancy
_atom_site_symmetry_multiplicity
_atom_site_calc_flag
_atom_site_refinement_flags
_atom_site_disorder_assembly
_atom_site_disorder_group
Ru1 Ru 0.0000 0.0000 0.08168(5) 0.0368(3) Uani 1 4 d SU . .
Cl1 Cl 0.0000 0.0000 0.24421(14) 0.0499(6) Uani 1 4 d SU . .
N1 N 0.2065(4) 0.0949(4) 0.0773(2) 0.0383(8) Uani 1 1 d . . .
C3 C 0.4488(5) 0.2068(5) 0.0865(3) 0.0431(11) Uani 1 1 d D . .
H3A H 0.4896 0.3008 0.1093 0.052 Uiso 1 1 calc R A 1
H3B H 0.5287 0.1320 0.0828 0.052 Uiso 1 1 calc R A 1
C1 C 0.2593(7) 0.1249(7) 0.0000 0.0388(15) Uani 1 2 d SD . .
C2 C 0.3151(6) 0.1503(5) 0.1417(3) 0.0446(12) Uani 1 1 d . . .
H2A H 0.3464 0.0698 0.1810 0.053 Uiso 1 1 calc R . .
H2B H 0.2721 0.2318 0.1763 0.053 Uiso 1 1 calc R . .
N2 N 0.3724(9) 0.2290(8) 0.0000 0.0321(17) Uani 0.650(9) 2 d SPD . 1
N2A N 0.4209(14) 0.1437(15) 0.0000 0.0321(17) Uani 0.350(9) 2 d SPD . 2

loop_
_atom_site_aniso_label
_atom_site_aniso_U_11
_atom_site_aniso_U_22
_atom_site_aniso_U_33
_atom_site_aniso_U_23
_atom_site_aniso_U_13
_atom_site_aniso_U_12
Ru1 0.0489(4) 0.0489(4) 0.0128(3) 0.000 0.000 0.000
Cl1 0.0668(10) 0.0668(10) 0.0160(8) 0.000 0.000 0.000
N1 0.050(2) 0.048(2) 0.0170(16) -0.0009(17) -0.0002(17) -0.0043(17)
C3 0.059(3) 0.042(3) 0.028(2) -0.007(2) -0.006(2) -0.010(2)
C1 0.051(4) 0.041(4) 0.025(3) 0.000 0.000 -0.011(3)
C2 0.065(3) 0.044(3) 0.024(2) -0.003(2) -0.001(2) -0.013(2)
N2 0.048(5) 0.024(4) 0.024(3) 0.000 0.000 0.001(3)
N2A 0.048(5) 0.024(4) 0.024(3) 0.000 0.000 0.001(3)

loop_
_atom_type_symbol
_atom_type_description
_atom_type_scat_dispersion_real
_atom_type_scat_dispersion_imag
_atom_type_scat_source
C C 0.0033 0.0016 'International Tables Vol C Tables 4.2.6.8 and 6.1.1.4'
H H 0.0000 0.0000 'International Tables Vol C Tables 4.2.6.8 and 6.1.1.4'
N N 0.0061 0.0033 'International Tables Vol C Tables 4.2.6.8 and 6.1.1.4'
Cl Cl 0.1484 0.1585 'International Tables Vol C Tables 4.2.6.8 and 6.1.1.4'
Ru Ru -1.2594 0.8363 'International Tables Vol C Tables 4.2.6.8 and 6.1.1.4'

loop_
_geom_angle_atom_site_label_1
_geom_angle_atom_site_label_2
_geom_angle_atom_site_label_3
_geom_angle
_geom_angle_site_symmetry_1
_geom_angle_site_symmetry_3
_geom_angle_publ_flag
N1 Ru1 N1 176.20(19) . 2 ?
N1 Ru1 N1 89.937(6) . 4 ?
N1 Ru1 N1 89.937(6) 2 4 ?
N1 Ru1 N1 89.937(6) . 3 ?
N1 Ru1 N1 89.937(6) 2 3 ?
N1 Ru1 N1 176.20(19) 4 3 ?
N1 Ru1 Cl1 91.90(9) . . ?
N1 Ru1 Cl1 91.90(9) 2 . ?
N1 Ru1 Cl1 91.90(9) 4 . ?
N1 Ru1 Cl1 91.90(9) 3 . ?
N1 Ru1 Ru1 88.10(9) . 9 ?
N1 Ru1 Ru1 88.10(9) 2 9 ?
N1 Ru1 Ru1 88.10(9) 4 9 ?
N1 Ru1 Ru1 88.10(9) 3 9 ?
Cl1 Ru1 Ru1 180.0 . 9 ?
C1 N1 C2 107.7(4) . . ?
C1 N1 Ru1 116.4(3) . . ?
C2 N1 Ru1 135.8(3) . . ?
N2A C3 C2 103.8(6) . . ?
N2 C3 C2 100.1(4) . . ?
N2A C3 H3A 135.9 . . ?
N2 C3 H3A 111.7 . . ?
C2 C3 H3A 111.7 . . ?
N2A C3 H3B 79.0 . . ?
N2 C3 H3B 111.7 . . ?
C2 C3 H3B 111.7 . . ?
H3A C3 H3B 109.5 . . ?
N1 C1 N1 130.9(6) 10 . ?
N1 C1 N2 113.9(3) 10 . ?
N1 C1 N2 113.9(3) . . ?
N1 C1 N2A 112.5(3) 10 . ?
N1 C1 N2A 112.5(3) . . ?
N1 C2 C3 104.5(3) . . ?
N1 C2 H2A 110.8 . . ?
C3 C2 H2A 110.8 . . ?
N1 C2 H2B 110.8 . . ?
C3 C2 H2B 110.8 . . ?
H2A C2 H2B 108.9 . . ?
C1 N2 C3 104.1(4) . . ?
C1 N2 C3 104.1(4) . 10 ?
C3 N2 C3 123.7(7) . 10 ?
C1 N2A C3 102.3(6) . . ?
C1 N2A C3 102.3(6) . 10 ?
C3 N2A C3 130.1(10) . 10 ?

loop_
_geom_bond_atom_site_label_1
_geom_bond_atom_site_label_2
_geom_bond_distance
_geom_bond_site_symmetry_2
_geom_bond_publ_flag
Ru1 N1 2.032(4) . ?
Ru1 N1 2.032(4) 2 ?
Ru1 N1 2.032(4) 4 ?
Ru1 N1 2.032(4) 3 ?
Ru1 Cl1 2.495(3) . ?
Ru1 Ru1 2.5075(16) 9 ?
N1 C1 1.304(4) . ?
N1 C2 1.470(6) . ?
C3 N2A 1.463(7) . ?
C3 N2 1.505(6) . ?
C3 C2 1.549(7) . ?
C3 H3A 0.9800 . ?
C3 H3B 0.9800 . ?
C1 N1 1.304(4) 10 ?
C1 N2 1.375(9) . ?
C1 N2A 1.454(14) . ?
C2 H2A 0.9800 . ?
C2 H2B 0.9800 . ?
N2 C3 1.505(6) 10 ?
N2A C3 1.463(7) 10 ?

loop_
_geom_torsion_atom_site_label_1
_geom_torsion_atom_site_label_2
_geom_torsion_atom_site_label_3
_geom_torsion_atom_site_label_4
_geom_torsion
_geom_torsion_site_symmetry_1
_geom_torsion_site_symmetry_2
_geom_torsion_site_symmetry_3
_geom_torsion_site_symmetry_4
_geom_torsion_publ_flag
N1 Ru1 N1 C1 90.4(4) 4 . . . ?
N1 Ru1 N1 C1 -85.8(4) 3 . . . ?
Cl1 Ru1 N1 C1 -177.7(4) . . . . ?
Ru1 Ru1 N1 C1 2.3(4) 9 . . . ?
N1 Ru1 N1 C2 -94.4(4) 4 . . . ?
N1 Ru1 N1 C2 89.4(4) 3 . . . ?
Cl1 Ru1 N1 C2 -2.5(4) . . . . ?
Ru1 Ru1 N1 C2 177.5(4) 9 . . . ?
C2 N1 C1 N1 178.0(6) . . . 10 ?
Ru1 N1 C1 N1 -5.5(10) . . . 10 ?
C2 N1 C1 N2 -16.3(7) . . . . ?
Ru1 N1 C1 N2 160.2(5) . . . . ?
C2 N1 C1 N2A 23.0(8) . . . . ?
Ru1 N1 C1 N2A -160.5(6) . . . . ?
C1 N1 C2 C3 -4.7(6) . . . . ?
Ru1 N1 C2 C3 179.8(3) . . . . ?
N2A C3 C2 N1 -14.2(7) . . . . ?
N2 C3 C2 N1 20.8(5) . . . . ?
N1 C1 N2 C3 -161.2(5) 10 . . . ?
N1 C1 N2 C3 30.5(8) . . . . ?
N2A C1 N2 C3 -65.4(4) . . . . ?
N1 C1 N2 C3 -30.5(8) 10 . . 10 ?
N1 C1 N2 C3 161.2(5) . . . 10 ?
N2A C1 N2 C3 65.4(4) . . . 10 ?
N2A C3 N2 C1 70.2(9) . . . . ?
C2 C3 N2 C1 -29.5(6) . . . . ?
N2A C3 N2 C3 -47.8(10) . . . 10 ?
C2 C3 N2 C3 -147.5(5) . . . 10 ?
N1 C1 N2A C3 168.3(6) 10 . . . ?
N1 C1 N2A C3 -31.9(10) . . . . ?
N2 C1 N2A C3 68.2(6) . . . . ?
N1 C1 N2A C3 31.9(10) 10 . . 10 ?
N1 C1 N2A C3 -168.3(6) . . . 10 ?
N2 C1 N2A C3 -68.2(6) . . . 10 ?
N2 C3 N2A C1 -62.0(8) . . . . ?
C2 C3 N2A C1 25.7(8) . . . . ?
N2 C3 N2A C3 56.1(11) . . . 10 ?
C2 C3 N2A C3 143.8(11) . . . 10 ?
